data_2226925
loop_
_publ_author_name
'Wang, Ning'

_publ_section_title
;
 {<i>N</i>,<i>N</i>'-Bis[1-(2-pyridyl)ethylidene]propane-1,2-diamine}bis(thiocyanato-\k<i>N</i>)nickel(II)
;
_journal_coeditor_code HB5571
_journal_issue 8
_journal_name_full 'Acta Crystallographica Section E'
_journal_page_first m1033
_journal_paper_doi 10.1107/S1600536810029454
_journal_volume 66
_journal_year 2010
_chemical_formula_iupac '[Ni (N C S)2 (C17 H20 N4)]'
_chemical_formula_moiety 'C19 H20 N6 Ni S2'
_chemical_formula_sum 'C19 H20 N6 Ni S2'
_chemical_formula_weight 455.24
_chemical_name_systematic
;
{<i>N</i>,<i>N</i>'-Bis[1-(2-pyridyl)ethylidene]propane-1,2-
diamine}bis(thiocyanato-\k<i>N</i>)nickel(II)
;
_space_group_IT_number 15
_symmetry_cell_setting monoclinic
_symmetry_space_group_name_Hall '-C 2yc'
_symmetry_space_group_name_H-M 'C 1 2/c 1'
_atom_sites_solution_hydrogens geom
_atom_sites_solution_primary direct
_atom_sites_solution_secondary difmap
_audit_creation_method SHELXL-97
_cell_angle_alpha 90.00
_cell_angle_beta 102.741(2)
_cell_angle_gamma 90.00
_cell_formula_units_Z 4
_cell_length_a 12.431(2)
_cell_length_b 12.805(2)
_cell_length_c 13.613(3)
_cell_measurement_reflns_used 2917
_cell_measurement_temperature 298(2)
_cell_measurement_theta_max 25.0
_cell_measurement_theta_min 2.3
_cell_volume 2113.5(7)
_computing_cell_refinement 'SAINT (Bruker, 2004)'
_computing_data_collection 'APEX2 (Bruker, 2004)'
_computing_data_reduction 'SAINT (Bruker, 2004)'
_computing_molecular_graphics 'SHELXTL (Sheldrick, 2008)'
_computing_publication_material 'SHELXTL (Sheldrick, 2008)'
_computing_structure_refinement 'SHELXL97 (Sheldrick, 2008)'
_computing_structure_solution 'SHELXS97 (Sheldrick, 2008)'
_diffrn_ambient_temperature 298(2)
_diffrn_measured_fraction_theta_full 0.996
_diffrn_measured_fraction_theta_max 0.996
_diffrn_measurement_device_type 'Bruker APEXII CCD'
_diffrn_measurement_method '\w scans'
_diffrn_radiation_monochromator graphite
_diffrn_radiation_source 'fine-focus sealed tube'
_diffrn_radiation_type MoK\a
_diffrn_radiation_wavelength 0.71073
_diffrn_reflns_av_R_equivalents 0.0232
_diffrn_reflns_av_sigmaI/netI 0.0237
_diffrn_reflns_limit_h_max 15
_diffrn_reflns_limit_h_min -15
_diffrn_reflns_limit_k_max 16
_diffrn_reflns_limit_k_min -16
_diffrn_reflns_limit_l_max 17
_diffrn_reflns_limit_l_min -17
_diffrn_reflns_number 8183
_diffrn_reflns_theta_full 26.99
_diffrn_reflns_theta_max 26.99
_diffrn_reflns_theta_min 2.31
_diffrn_standards_number 0
_exptl_absorpt_coefficient_mu 1.132
_exptl_absorpt_correction_T_max 0.781
_exptl_absorpt_correction_T_min 0.750
_exptl_absorpt_correction_type multi-scan
_exptl_absorpt_process_details '(SADABS; Sheldrick, 2004)'
_exptl_crystal_colour green
_exptl_crystal_density_diffrn 1.431
_exptl_crystal_density_method 'not measured'
_exptl_crystal_description block
_exptl_crystal_F_000 944
_exptl_crystal_size_max 0.27
_exptl_crystal_size_mid 0.25
_exptl_crystal_size_min 0.23
_refine_diff_density_max 0.459
_refine_diff_density_min -0.420
_refine_ls_extinction_method none
_refine_ls_goodness_of_fit_ref 1.094
_refine_ls_hydrogen_treatment mixed
_refine_ls_matrix_type full
_refine_ls_number_parameters 140
_refine_ls_number_reflns 2311
_refine_ls_number_restraints 3
_refine_ls_restrained_S_all 1.094
_refine_ls_R_factor_all 0.0445
_refine_ls_R_factor_gt 0.0366
_refine_ls_shift/su_max_lt 0.001
_refine_ls_shift/su_mean 0.000
_refine_ls_structure_factor_coef Fsqd
_refine_ls_weighting_details 'calc w=1/[\s^2^(Fo^2^)+(0.0271P)^2^+3.1898P] where P=(Fo^2^+2Fc^2^)/3'
_refine_ls_weighting_scheme calc
_refine_ls_wR_factor_gt 0.0851
_refine_ls_wR_factor_ref 0.0883
_reflns_number_gt 1982
_reflns_number_total 2311
_reflns_threshold_expression I>2\s(I)
_cod_data_source_file hb5571.cif
_cod_data_source_block I
_cod_original_sg_symbol_H-M 'C 2/c'
_cod_database_code 2226925
_cod_database_fobs_code 2226925

loop_
_symmetry_equiv_pos_as_xyz
'x, y, z'
'-x, y, -z+1/2'
'x+1/2, y+1/2, z'
'-x+1/2, y+1/2, -z+1/2'
'-x, -y, -z'
'x, -y, z-1/2'
'-x+1/2, -y+1/2, -z'
'x+1/2, -y+1/2, z-1/2'

loop_
_atom_site_type_symbol
_atom_site_label
_atom_site_fract_x
_atom_site_fract_y
_atom_site_fract_z
_atom_site_U_iso_or_equiv
_atom_site_adp_type
_atom_site_calc_flag
_atom_site_refinement_flags
_atom_site_occupancy
_atom_site_disorder_assembly
_atom_site_disorder_group
Ni Ni1 0.0000 0.18939(3) 0.2500 0.03735(14) Uani d S 1 . .
S S1 0.36209(7) 0.21125(8) 0.18060(8) 0.0830(3) Uani d . 1 . .
N N1 0.06978(16) 0.10959(15) 0.38468(15) 0.0409(5) Uani d . 1 . .
N N2 0.03606(17) 0.30853(15) 0.34856(15) 0.0428(5) Uani d . 1 . .
N N3 0.15474(19) 0.18115(19) 0.21915(17) 0.0552(6) Uani d . 1 . .
C C1 0.0951(2) 0.0091(2) 0.3988(2) 0.0497(6) Uani d . 1 . .
H H1 0.0766 -0.0361 0.3442 0.060 Uiso calc R 1 . .
C C2 0.1477(2) -0.0311(2) 0.4910(2) 0.0593(7) Uani d . 1 . .
H H2 0.1657 -0.1016 0.4980 0.071 Uiso calc R 1 . .
C C3 0.1726(3) 0.0348(2) 0.5717(2) 0.0652(8) Uani d . 1 . .
H H3 0.2066 0.0094 0.6349 0.078 Uiso calc R 1 . .
C C4 0.1469(2) 0.1393(2) 0.5586(2) 0.0568(7) Uani d . 1 . .
H H4 0.1631 0.1851 0.6129 0.068 Uiso calc R 1 . .
C C5 0.0970(2) 0.17503(19) 0.46397(18) 0.0419(5) Uani d . 1 . .
C C6 0.0706(2) 0.28796(19) 0.44138(18) 0.0432(6) Uani d . 1 . .
C C7 0.0860(3) 0.3646(2) 0.5261(2) 0.0633(8) Uani d . 1 . .
H H7A 0.0774 0.4343 0.4995 0.095 Uiso calc R 1 . .
H H7B 0.1585 0.3568 0.5681 0.095 Uiso calc R 1 . .
H H7C 0.0318 0.3521 0.5653 0.095 Uiso calc R 1 . .
C C8 -0.0029(3) 0.41034(19) 0.3058(2) 0.0511(6) Uani d D 1 . .
C C9 -0.1228(5) 0.4304(5) 0.3185(5) 0.0575(15) Uani d P 0.50 . .
H H9A -0.1718 0.3803 0.2794 0.086 Uiso calc PR 0.50 . .
H H9B -0.1453 0.4995 0.2957 0.086 Uiso calc PR 0.50 . .
H H9C -0.1252 0.4236 0.3882 0.086 Uiso calc PR 0.50 . .
C C10 0.2400(2) 0.1951(2) 0.20181(18) 0.0475(6) Uani d . 1 . .
H H8A 0.0431(18) 0.4673(15) 0.3394(18) 0.057 Uiso d D 1 . .
H H8B -0.0770(17) 0.425(4) 0.313(6) 0.057 Uiso d PD 0.50 . .

loop_
_atom_site_aniso_label
_atom_site_aniso_U_11
_atom_site_aniso_U_22
_atom_site_aniso_U_33
_atom_site_aniso_U_12
_atom_site_aniso_U_13
_atom_site_aniso_U_23
Ni1 0.0420(3) 0.0318(2) 0.0380(2) 0.000 0.00829(18) 0.000
S1 0.0502(5) 0.1068(8) 0.0979(7) -0.0146(4) 0.0290(5) -0.0109(5)
N1 0.0403(11) 0.0382(11) 0.0443(11) 0.0025(8) 0.0097(9) 0.0035(9)
N2 0.0512(12) 0.0345(10) 0.0419(11) 0.0027(9) 0.0086(9) -0.0015(9)
N3 0.0495(13) 0.0646(15) 0.0532(13) -0.0075(11) 0.0152(11) -0.0068(11)
C1 0.0534(15) 0.0383(13) 0.0572(16) 0.0031(11) 0.0120(12) 0.0031(11)
C2 0.0607(18) 0.0464(15) 0.0686(19) 0.0037(13) 0.0094(15) 0.0175(14)
C3 0.070(2) 0.0642(19) 0.0554(17) -0.0016(15) 0.0001(15) 0.0204(15)
C4 0.0646(18) 0.0579(17) 0.0450(15) -0.0044(14) 0.0060(13) 0.0068(13)
C5 0.0413(13) 0.0437(13) 0.0412(13) -0.0012(10) 0.0104(10) 0.0029(10)
C6 0.0464(14) 0.0425(13) 0.0418(13) -0.0003(10) 0.0121(11) -0.0029(10)
C7 0.091(2) 0.0538(17) 0.0455(15) 0.0042(16) 0.0152(15) -0.0087(13)
C8 0.0694(18) 0.0326(12) 0.0490(15) 0.0042(12) 0.0083(14) -0.0008(11)
C9 0.069(4) 0.038(3) 0.059(3) 0.007(3) 0.001(3) -0.008(2)
C10 0.0474(15) 0.0542(15) 0.0393(13) -0.0041(12) 0.0063(11) -0.0061(11)

loop_
_atom_type_symbol
_atom_type_description
_atom_type_scat_dispersion_real
_atom_type_scat_dispersion_imag
_atom_type_scat_source
C C 0.0033 0.0016 'International Tables Vol C Tables 4.2.6.8 and 6.1.1.4'
H H 0.0000 0.0000 'International Tables Vol C Tables 4.2.6.8 and 6.1.1.4'
N N 0.0061 0.0033 'International Tables Vol C Tables 4.2.6.8 and 6.1.1.4'
Ni Ni 0.3393 1.1124 'International Tables Vol C Tables 4.2.6.8 and 6.1.1.4'
S S 0.1246 0.1234 'International Tables Vol C Tables 4.2.6.8 and 6.1.1.4'

loop_
_geom_angle_atom_site_label_1
_geom_angle_atom_site_label_2
_geom_angle_atom_site_label_3
_geom_angle_site_symmetry_1
_geom_angle_site_symmetry_3
_geom_angle
_geom_angle_publ_flag
N2 Ni1 N2 . 2 81.62(11) y
N2 Ni1 N3 . 2 89.07(9) y
N2 Ni1 N3 2 2 95.39(9) ?
N2 Ni1 N3 . . 95.39(9) y
N2 Ni1 N3 2 . 89.07(9) ?
N3 Ni1 N3 2 . 174.13(14) ?
N2 Ni1 N1 . 2 158.89(8) y
N2 Ni1 N1 2 2 78.45(8) ?
N3 Ni1 N1 2 2 85.93(9) ?
N3 Ni1 N1 . 2 91.23(8) y
N2 Ni1 N1 . . 78.45(8) y
N2 Ni1 N1 2 . 158.89(8) ?
N3 Ni1 N1 2 . 91.23(8) ?
N3 Ni1 N1 . . 85.93(8) y
N1 Ni1 N1 2 . 122.10(11) ?
C1 N1 C5 . . 118.5(2) ?
C1 N1 Ni1 . . 129.29(18) ?
C5 N1 Ni1 . . 112.12(15) ?
C6 N2 C8 . . 126.1(2) ?
C6 N2 Ni1 . . 118.83(17) ?
C8 N2 Ni1 . . 113.78(15) ?
C10 N3 Ni1 . . 168.1(2) ?
N1 C1 C2 . . 122.8(3) ?
N1 C1 H1 . . 118.6 ?
C2 C1 H1 . . 118.6 ?
C3 C2 C1 . . 118.6(3) ?
C3 C2 H2 . . 120.7 ?
C1 C2 H2 . . 120.7 ?
C2 C3 C4 . . 119.4(3) ?
C2 C3 H3 . . 120.3 ?
C4 C3 H3 . . 120.3 ?
C3 C4 C5 . . 119.2(3) ?
C3 C4 H4 . . 120.4 ?
C5 C4 H4 . . 120.4 ?
N1 C5 C4 . . 121.5(2) ?
N1 C5 C6 . . 115.5(2) ?
C4 C5 C6 . . 123.0(2) ?
N2 C6 C7 . . 126.1(2) ?
N2 C6 C5 . . 114.5(2) ?
C7 C6 C5 . . 119.4(2) ?
C6 C7 H7A . . 109.5 ?
C6 C7 H7B . . 109.5 ?
H7A C7 H7B . . 109.5 ?
C6 C7 H7C . . 109.5 ?
H7A C7 H7C . . 109.5 ?
H7B C7 H7C . . 109.5 ?
N2 C8 C8 . 2 108.03(17) ?
N2 C8 C9 . . 110.0(3) ?
C8 C8 C9 2 . 111.3(4) ?
N2 C8 H8A . . 111.8(16) ?
C8 C8 H8A 2 . 108.2(16) ?
C9 C8 H8A . . 107.5(16) ?
N2 C8 H8B . . 112(4) ?
C8 C8 H8B 2 . 111(5) ?
C9 C8 H8B . . 2(4) ?
H8A C8 H8B . . 106(2) ?
C8 C9 H9A . . 109.5 ?
C8 C9 H9B . . 109.5 ?
H9A C9 H9B . . 109.5 ?
C8 C9 H9C . . 109.5 ?
H9A C9 H9C . . 109.5 ?
H9B C9 H9C . . 109.5 ?
C8 C9 H8B . . 3(7) ?
H9A C9 H8B . . 111.4 ?
H9B C9 H8B . . 106.2 ?
H9C C9 H8B . . 110.7 ?
N3 C10 S1 . . 177.8(3) ?

loop_
_geom_bond_atom_site_label_1
_geom_bond_atom_site_label_2
_geom_bond_site_symmetry_2
_geom_bond_distance
_geom_bond_publ_flag
Ni1 N2 . 2.0157(19) y
Ni1 N2 2 2.0157(19) ?
Ni1 N3 2 2.060(2) ?
Ni1 N3 . 2.060(2) y
Ni1 N1 2 2.111(2) ?
Ni1 N1 . 2.111(2) y
S1 C10 . 1.620(3) ?
N1 C1 . 1.329(3) ?
N1 C5 . 1.349(3) ?
N2 C6 . 1.269(3) ?
N2 C8 . 1.466(3) ?
N3 C10 . 1.149(3) ?
C1 C2 . 1.380(4) ?
C1 H1 . 0.9300 ?
C2 C3 . 1.365(4) ?
C2 H2 . 0.9300 ?
C3 C4 . 1.378(4) ?
C3 H3 . 0.9300 ?
C4 C5 . 1.379(3) ?
C4 H4 . 0.9300 ?
C5 C6 . 1.499(3) ?
C6 C7 . 1.495(3) ?
C7 H7A . 0.9600 ?
C7 H7B . 0.9600 ?
C7 H7C . 0.9600 ?
C8 C8 2 1.536(5) ?
C8 C9 . 1.560(6) ?
C8 H8A . 0.976(10) ?
C8 H8B . 0.967(10) ?
C9 H9A . 0.9600 ?
C9 H9B . 0.9600 ?
C9 H9C . 0.9600 ?
C9 H8B . 0.594(13) ?
